data_2216011
loop_
_publ_author_name
'Zhao-Peng Deng'
'Shan Gao'
'Li-Hua Huo'
'Hui Zhao'

_publ_section_title
Aquabis(4-formylbenzoato)-\k^2^<i>O</i>,<i>O</i>';\k<i>O</i>-(1,10-phenanthroline-\k^2^<i>N</i>,<i>N</i>')cadmium(II)
_journal_coeditor_code IM2036
_journal_issue 11
_journal_name_full 'Acta Crystallographica Section E'
_journal_page_first m2694
_journal_page_last m2694
_journal_paper_doi 10.1107/S1600536807048787
_journal_volume 63
_journal_year 2007
_chemical_formula_iupac '[Cd (C8 H5 O3)2 (C12 H8 N2) (H2 O)]'
_chemical_formula_moiety 'C28 H20 Cd N2 O7'
_chemical_formula_sum 'C28 H20 Cd N2 O7'
_chemical_formula_weight 608.86
_chemical_name_systematic
;
Aquabis(4-formylbenzoato)-\k^2^<i>O</i>,<i>O</i>';\k<i>O</i>-
(1,10-phenanthroline-\k^2^<i>N</i>,<i>N</i>')cadmium(II)
;
_space_group_IT_number 4
_symmetry_cell_setting monoclinic
_symmetry_space_group_name_Hall 'P 2yb'
_symmetry_space_group_name_H-M 'P 1 21 1'
_atom_sites_solution_hydrogens geom
_atom_sites_solution_primary direct
_atom_sites_solution_secondary difmap
_audit_creation_method SHELXL-97
_cell_angle_alpha 90.00
_cell_angle_beta 90.11(3)
_cell_angle_gamma 90.00
_cell_formula_units_Z 2
_cell_length_a 6.3570(10)
_cell_length_b 19.668(4)
_cell_length_c 9.766(2)
_cell_measurement_reflns_used 11052
_cell_measurement_temperature 295(2)
_cell_measurement_theta_max 27.44
_cell_measurement_theta_min 3.21
_cell_volume 1221.0(4)
_computing_cell_refinement 'RAPID-AUTO (Rigaku, 1998)'
_computing_data_collection 'RAPID-AUTO (Rigaku, 1998)'
_computing_data_reduction 'CrystalStructure (Rigaku/MSC, 2002)'
_computing_molecular_graphics 'ORTEPII (Johnson, 1976)'
_computing_publication_material 'SHELXL97 (Sheldrick, 1997)'
_computing_structure_refinement 'SHELXL97 (Sheldrick, 1997)'
_computing_structure_solution 'SHELXS97 (Sheldrick, 1997)'
_diffrn_ambient_temperature 295(2)
_diffrn_detector_area_resol_mean 10.000
_diffrn_measured_fraction_theta_full 0.998
_diffrn_measured_fraction_theta_max 0.998
_diffrn_measurement_device_type 'Rigaku R-AXIS RAPID'
_diffrn_measurement_method \w
_diffrn_radiation_monochromator graphite
_diffrn_radiation_source 'fine-focus sealed tube'
_diffrn_radiation_type MoK\a
_diffrn_radiation_wavelength 0.71073
_diffrn_reflns_av_R_equivalents 0.0244
_diffrn_reflns_av_sigmaI/netI 0.0332
_diffrn_reflns_limit_h_max 8
_diffrn_reflns_limit_h_min -8
_diffrn_reflns_limit_k_max 21
_diffrn_reflns_limit_k_min -25
_diffrn_reflns_limit_l_max 12
_diffrn_reflns_limit_l_min -12
_diffrn_reflns_number 11897
_diffrn_reflns_theta_full 27.44
_diffrn_reflns_theta_max 27.44
_diffrn_reflns_theta_min 3.20
_diffrn_standards_decay_% 0
_diffrn_standards_interval_count 0
_diffrn_standards_interval_time 0
_diffrn_standards_number 0
_exptl_absorpt_coefficient_mu 0.947
_exptl_absorpt_correction_T_max 0.8480
_exptl_absorpt_correction_T_min 0.7390
_exptl_absorpt_correction_type multi-scan
_exptl_absorpt_process_details '(ABSCOR; Higashi, 1995)'
_exptl_crystal_colour 'pale yellow'
_exptl_crystal_density_diffrn 1.656
_exptl_crystal_density_method 'not measured'
_exptl_crystal_description prism
_exptl_crystal_F_000 612
_exptl_crystal_size_max 0.34
_exptl_crystal_size_mid 0.21
_exptl_crystal_size_min 0.18
_refine_diff_density_max 0.560
_refine_diff_density_min -0.247
_refine_ls_abs_structure_details 'Flack (1983), from 1957 Friedel pairs'
_refine_ls_abs_structure_Flack 0.01(2)
_refine_ls_extinction_method none
_refine_ls_goodness_of_fit_ref 1.051
_refine_ls_hydrogen_treatment mixed
_refine_ls_matrix_type full
_refine_ls_number_parameters 349
_refine_ls_number_reflns 4825
_refine_ls_number_restraints 4
_refine_ls_restrained_S_all 1.051
_refine_ls_R_factor_all 0.0277
_refine_ls_R_factor_gt 0.0253
_refine_ls_shift/su_max 0.000
_refine_ls_shift/su_mean 0.000
_refine_ls_structure_factor_coef Fsqd
_refine_ls_weighting_details 'calc w=1/[\s^2^(Fo^2^)+(0.0347P)^2^+0.1062P] where P=(Fo^2^+2Fc^2^)/3'
_refine_ls_weighting_scheme calc
_refine_ls_wR_factor_gt 0.0617
_refine_ls_wR_factor_ref 0.0628
_reflns_number_gt 4537
_reflns_number_total 4825
_reflns_threshold_expression I>2\s(I)
_cod_data_source_file im2036.cif
_cod_data_source_block I
_cod_depositor_comments
;
The following automatic conversions were performed:
'_symmetry_cell_setting' value 'Monoclinic' changed to 'monoclinic'
according to '/home/saulius/struct/CIF-dictionaries/cif_core.dic'
dictionary named 'cif_core.dic' version 2.4.1 from 2010-06-29.

Automatic conversion script
Id: cif_fix_enum 1527 2010-12-29 10:47:43Z saulius 

The following automatic conversions were performed:

'_symmetry_cell_setting' value 'Monoclinic' changed to 'monoclinic'
according to /home/saulius/struct/CIF-dictionaries/cif_core.dic
dictionary named 'cif_core.dic' version 2.4.1 from 2010-06-29.

Automatic conversion script
Id: cif_fix_values 1715 2011-07-08 13:25:40Z adriana 
;
_cod_original_sg_symbol_H-M 'P 21'
_cod_database_code 2216011
_cod_database_fobs_code 2216011

loop_
_symmetry_equiv_pos_as_xyz
'x, y, z'
'-x, y+1/2, -z'

loop_
_atom_site_type_symbol
_atom_site_label
_atom_site_fract_x
_atom_site_fract_y
_atom_site_fract_z
_atom_site_U_iso_or_equiv
_atom_site_adp_type
_atom_site_calc_flag
_atom_site_refinement_flags
_atom_site_occupancy
Cd Cd1 0.77987(3) 0.712516(17) 0.315510(15) 0.04216(7) Uani d . 1
O O1W 1.1049(4) 0.73572(17) 0.3948(3) 0.0812(10) Uani d D 1
H H1W1 1.211(7) 0.709(3) 0.401(5) 0.122 Uiso d D 1
H H1W2 1.074(8) 0.749(3) 0.476(2) 0.122 Uiso d D 1
O O1 0.7527(4) 0.61002(14) 0.4439(3) 0.0509(6) Uani d . 1
O O2 0.4560(4) 0.65579(13) 0.3778(3) 0.0565(6) Uani d . 1
O O3 0.1403(6) 0.3939(2) 0.8716(4) 0.1075(12) Uani d . 1
O O4 0.6851(4) 0.79973(15) 0.4452(3) 0.0553(7) Uani d . 1
O O5 0.9706(4) 0.82545(17) 0.5680(3) 0.0810(10) Uani d . 1
O O6 0.3252(5) 1.0274(2) 0.9929(3) 0.0981(12) Uani d . 1
N N1 0.5860(4) 0.75318(13) 0.1303(2) 0.0437(6) Uani d . 1
N N2 0.9394(4) 0.67398(13) 0.1142(2) 0.0424(5) Uani d . 1
C C1 0.5570(5) 0.61234(16) 0.4443(3) 0.0413(6) Uani d . 1
C C2 0.4344(5) 0.56143(16) 0.5297(3) 0.0404(6) Uani d . 1
C C3 0.5283(6) 0.53018(18) 0.6406(3) 0.0462(7) Uani d . 1
H H3 0.6674 0.5400 0.6627 0.055 Uiso calc R 1
C C4 0.4147(6) 0.48377(18) 0.7196(4) 0.0486(8) Uani d . 1
H H4 0.4774 0.4634 0.7953 0.058 Uiso calc R 1
C C5 0.2109(5) 0.46823(19) 0.6856(3) 0.0478(7) Uani d . 1
C C6 0.1167(5) 0.49958(18) 0.5737(3) 0.0491(7) Uani d . 1
H H6 -0.0210 0.4887 0.5501 0.059 Uiso calc R 1
C C7 0.2267(5) 0.54710(16) 0.4970(3) 0.0444(6) Uani d . 1
H H7 0.1616 0.5692 0.4242 0.053 Uiso calc R 1
C C8 0.0849(7) 0.4194(2) 0.7671(4) 0.0691(10) Uani d . 1
H H8 -0.0476 0.4078 0.7340 0.083 Uiso calc R 1
C C9 0.7805(5) 0.83037(17) 0.5412(3) 0.0505(7) Uani d . 1
C C10 0.6485(6) 0.87646(16) 0.6317(3) 0.0453(7) Uani d . 1
C C11 0.7320(5) 0.90185(18) 0.7532(3) 0.0499(7) Uani d . 1
H H11 0.8690 0.8909 0.7784 0.060 Uiso calc R 1
C C12 0.6124(5) 0.94315(18) 0.8366(3) 0.0528(8) Uani d . 1
H H12 0.6685 0.9598 0.9180 0.063 Uiso calc R 1
C C13 0.4075(5) 0.95998(17) 0.7986(4) 0.0495(7) Uani d . 1
C C14 0.3249(6) 0.93475(19) 0.6781(4) 0.0500(8) Uani d . 1
H H14 0.1885 0.9461 0.6524 0.060 Uiso calc R 1
C C15 0.4445(6) 0.89241(18) 0.5951(4) 0.0480(8) Uani d . 1
H H15 0.3871 0.8748 0.5149 0.058 Uiso calc R 1
C C16 0.2764(7) 1.0020(2) 0.8867(5) 0.0696(11) Uani d . 1
H H16 0.1397 1.0100 0.8568 0.083 Uiso calc R 1
C C17 0.4134(6) 0.79067(18) 0.1388(4) 0.0572(8) Uani d . 1
H H17 0.3730 0.8071 0.2241 0.069 Uiso calc R 1
C C18 0.2888(6) 0.8067(2) 0.0242(5) 0.0632(10) Uani d . 1
H H18 0.1673 0.8325 0.0338 0.076 Uiso calc R 1
C C19 0.3491(6) 0.78362(18) -0.1008(4) 0.0582(8) Uani d . 1
H H19 0.2690 0.7940 -0.1778 0.070 Uiso calc R 1
C C20 0.5308(5) 0.74446(15) -0.1141(3) 0.0467(7) Uani d . 1
C C21 0.6059(6) 0.7193(3) -0.2424(3) 0.0562(8) Uani d . 1
H H21 0.5297 0.7282 -0.3218 0.067 Uiso calc R 1
C C22 0.7857(6) 0.68279(18) -0.2503(3) 0.0565(8) Uani d . 1
H H22 0.8318 0.6680 -0.3355 0.068 Uiso calc R 1
C C23 0.9054(5) 0.66654(16) -0.1326(3) 0.0455(7) Uani d . 1
C C24 1.0926(6) 0.62859(17) -0.1353(3) 0.0549(8) Uani d . 1
H H24 1.1460 0.6134 -0.2185 0.066 Uiso calc R 1
C C25 1.1962(6) 0.61390(19) -0.0170(4) 0.0575(9) Uani d . 1
H H25 1.3195 0.5885 -0.0186 0.069 Uiso calc R 1
C C26 1.1154(5) 0.63739(18) 0.1059(3) 0.0510(7) Uani d . 1
H H26 1.1872 0.6271 0.1863 0.061 Uiso calc R 1
C C27 0.8340(5) 0.68927(14) -0.0025(3) 0.0389(6) Uani d . 1
C C28 0.6459(5) 0.72926(13) 0.0058(3) 0.0399(7) Uani d . 1

loop_
_atom_site_aniso_label
_atom_site_aniso_U_11
_atom_site_aniso_U_22
_atom_site_aniso_U_33
_atom_site_aniso_U_12
_atom_site_aniso_U_13
_atom_site_aniso_U_23
Cd1 0.04758(10) 0.04581(11) 0.03311(9) -0.00347(12) 0.00606(6) -0.00381(13)
O1W 0.0490(14) 0.102(2) 0.0932(19) 0.0088(13) -0.0024(13) -0.0504(17)
O1 0.0371(12) 0.0630(16) 0.0527(14) -0.0030(11) 0.0002(10) 0.0125(12)
O2 0.0487(13) 0.0534(14) 0.0675(14) 0.0010(10) 0.0033(11) 0.0188(12)
O3 0.102(3) 0.120(3) 0.100(3) -0.027(2) 0.006(2) 0.045(2)
O4 0.0585(17) 0.0584(16) 0.0489(13) 0.0005(13) -0.0046(12) -0.0139(11)
O5 0.0510(15) 0.095(2) 0.097(2) -0.0037(14) 0.0073(14) -0.0544(19)
O6 0.087(2) 0.116(3) 0.091(2) 0.032(2) -0.0099(17) -0.058(2)
N1 0.0517(14) 0.0401(13) 0.0393(12) 0.0007(11) 0.0097(10) 0.0020(10)
N2 0.0485(14) 0.0406(13) 0.0381(12) -0.0036(11) 0.0051(10) -0.0012(10)
C1 0.0498(17) 0.0401(15) 0.0339(13) -0.0004(13) 0.0027(12) -0.0038(12)
C2 0.0404(15) 0.0406(16) 0.0401(14) 0.0019(12) 0.0044(12) -0.0039(12)
C3 0.0381(18) 0.0547(19) 0.0460(17) -0.0008(14) -0.0046(14) 0.0011(15)
C4 0.0498(19) 0.052(2) 0.0441(17) 0.0009(15) -0.0026(14) 0.0085(15)
C5 0.0509(19) 0.0442(18) 0.0482(17) -0.0007(14) 0.0061(14) -0.0020(13)
C6 0.0419(16) 0.0565(19) 0.0489(16) -0.0082(13) -0.0008(13) -0.0018(14)
C7 0.0418(15) 0.0490(16) 0.0424(14) -0.0003(13) -0.0020(11) 0.0007(13)
C8 0.071(3) 0.071(3) 0.066(2) -0.014(2) 0.0047(19) 0.016(2)
C9 0.058(2) 0.0454(18) 0.0481(17) -0.0082(14) 0.0107(14) -0.0070(14)
C10 0.0492(18) 0.0404(16) 0.0464(15) -0.0092(13) 0.0018(14) -0.0046(13)
C11 0.0489(17) 0.0514(18) 0.0494(17) 0.0017(14) -0.0025(13) -0.0106(15)
C12 0.0541(19) 0.0557(19) 0.0484(17) 0.0035(15) -0.0063(14) -0.0149(15)
C13 0.0521(18) 0.0422(16) 0.0542(18) 0.0016(14) 0.0006(14) -0.0065(15)
C14 0.045(2) 0.053(2) 0.0516(19) 0.0052(15) -0.0092(15) -0.0007(15)
C15 0.051(2) 0.0509(19) 0.0417(17) -0.0057(15) -0.0059(14) -0.0044(15)
C16 0.060(2) 0.071(3) 0.078(3) 0.0143(19) -0.0025(19) -0.026(2)
C17 0.065(2) 0.0492(18) 0.0573(19) 0.0038(16) 0.0151(16) 0.0040(16)
C18 0.055(2) 0.051(2) 0.083(3) 0.0109(18) 0.0106(19) 0.0154(19)
C19 0.063(2) 0.0502(19) 0.062(2) -0.0018(16) -0.0046(16) 0.0161(16)
C20 0.0604(19) 0.0378(15) 0.0417(14) -0.0101(14) -0.0002(13) 0.0074(12)
C21 0.081(2) 0.051(2) 0.0364(11) -0.010(2) -0.0048(12) 0.0092(18)
C22 0.082(2) 0.0528(18) 0.0348(14) -0.0080(17) 0.0051(14) -0.0051(13)
C23 0.0585(18) 0.0381(15) 0.0399(14) -0.0081(13) 0.0110(13) -0.0037(12)
C24 0.067(2) 0.0455(18) 0.0519(17) -0.0034(15) 0.0189(15) -0.0102(15)
C25 0.057(2) 0.0475(19) 0.068(2) 0.0011(17) 0.0150(18) -0.0067(17)
C26 0.0498(18) 0.0514(18) 0.0519(17) 0.0006(14) 0.0034(13) -0.0008(15)
C27 0.0488(16) 0.0327(13) 0.0351(12) -0.0090(10) 0.0049(11) -0.0009(10)
C28 0.0488(15) 0.0327(17) 0.0382(12) -0.0085(10) 0.0053(10) 0.0022(10)

loop_
_atom_type_symbol
_atom_type_description
_atom_type_scat_dispersion_real
_atom_type_scat_dispersion_imag
_atom_type_scat_source
C C 0.0033 0.0016 'International Tables Vol C Tables 4.2.6.8 and 6.1.1.4'
H H 0.0000 0.0000 'International Tables Vol C Tables 4.2.6.8 and 6.1.1.4'
N N 0.0061 0.0033 'International Tables Vol C Tables 4.2.6.8 and 6.1.1.4'
O O 0.0106 0.0060 'International Tables Vol C Tables 4.2.6.8 and 6.1.1.4'
Cd Cd -0.8075 1.2024 'International Tables Vol C Tables 4.2.6.8 and 6.1.1.4'

loop_
_geom_angle_atom_site_label_1
_geom_angle_atom_site_label_2
_geom_angle_atom_site_label_3
_geom_angle
_geom_angle_publ_flag
O4 Cd1 O1W 84.07(10) no
O4 Cd1 N1 91.94(10) no
O1W Cd1 N1 132.97(11) no
O4 Cd1 N2 148.15(10) no
O1W Cd1 N2 87.48(9) no
N1 Cd1 N2 71.84(9) no
O4 Cd1 O1 109.54(9) no
O1W Cd1 O1 93.32(11) no
N1 Cd1 O1 131.38(9) no
N2 Cd1 O1 101.55(9) no
O4 Cd1 O2 88.91(10) no
O1W Cd1 O2 141.94(10) no
N1 Cd1 O2 84.49(9) no
N2 Cd1 O2 115.59(9) no
O1 Cd1 O2 54.18(8) no
O4 Cd1 C1 98.82(10) no
O1W Cd1 C1 117.62(12) no
N1 Cd1 C1 109.32(9) no
N2 Cd1 C1 112.26(9) no
O1 Cd1 C1 27.05(9) no
O2 Cd1 C1 27.21(9) no
Cd1 O1W H1W1 128(4) no
Cd1 O1W H1W2 100(4) no
H1W1 O1W H1W2 108(5) no
C1 O1 Cd1 92.5(2) no
C1 O2 Cd1 90.5(2) no
C9 O4 Cd1 131.3(3) no
C17 N1 C28 118.8(3) no
C17 N1 Cd1 125.5(2) no
C28 N1 Cd1 115.28(19) no
C26 N2 C27 118.8(3) no
C26 N2 Cd1 126.2(2) no
C27 N2 Cd1 114.89(19) no
O1 C1 O2 122.4(3) no
O1 C1 C2 119.4(3) no
O2 C1 C2 118.2(3) no
O1 C1 Cd1 60.42(18) no
O2 C1 Cd1 62.26(17) no
C2 C1 Cd1 173.8(2) no
C3 C2 C7 120.0(3) no
C3 C2 C1 120.2(3) no
C7 C2 C1 119.8(3) no
C2 C3 C4 120.1(3) no
C2 C3 H3 120.0 no
C4 C3 H3 120.0 no
C5 C4 C3 120.0(3) no
C5 C4 H4 120.0 no
C3 C4 H4 120.0 no
C4 C5 C6 119.8(3) no
C4 C5 C8 121.7(3) no
C6 C5 C8 118.5(3) no
C7 C6 C5 120.4(3) no
C7 C6 H6 119.8 no
C5 C6 H6 119.8 no
C2 C7 C6 119.6(3) no
C2 C7 H7 120.2 no
C6 C7 H7 120.2 no
O3 C8 C5 125.0(4) no
O3 C8 H8 117.5 no
C5 C8 H8 117.5 no
O5 C9 O4 125.7(3) no
O5 C9 C10 117.6(3) no
O4 C9 C10 116.7(3) no
C15 C10 C11 119.7(3) no
C15 C10 C9 120.3(3) no
C11 C10 C9 120.0(3) no
C12 C11 C10 120.3(3) no
C12 C11 H11 119.8 no
C10 C11 H11 119.8 no
C11 C12 C13 119.9(3) no
C11 C12 H12 120.0 no
C13 C12 H12 120.0 no
C14 C13 C12 119.7(3) no
C14 C13 C16 119.4(3) no
C12 C13 C16 120.9(3) no
C13 C14 C15 120.4(3) no
C13 C14 H14 119.8 no
C15 C14 H14 119.8 no
C10 C15 C14 120.0(3) no
C10 C15 H15 120.0 no
C14 C15 H15 120.0 no
O6 C16 C13 127.2(4) no
O6 C16 H16 116.4 no
C13 C16 H16 116.4 no
N1 C17 C18 122.7(3) no
N1 C17 H17 118.6 no
C18 C17 H17 118.6 no
C19 C18 C17 118.8(4) no
C19 C18 H18 120.6 no
C17 C18 H18 120.6 no
C18 C19 C20 120.2(3) no
C18 C19 H19 119.9 no
C20 C19 H19 119.9 no
C19 C20 C28 117.9(3) no
C19 C20 C21 123.4(3) no
C28 C20 C21 118.7(3) no
C22 C21 C20 121.2(3) no
C22 C21 H21 119.4 no
C20 C21 H21 119.4 no
C21 C22 C23 121.8(3) no
C21 C22 H22 119.1 no
C23 C22 H22 119.1 no
C24 C23 C22 124.0(3) no
C24 C23 C27 117.1(3) no
C22 C23 C27 118.9(3) no
C25 C24 C23 120.4(3) no
C25 C24 H24 119.8 no
C23 C24 H24 119.8 no
C24 C25 C26 119.0(4) no
C24 C25 H25 120.5 no
C26 C25 H25 120.5 no
N2 C26 C25 123.0(3) no
N2 C26 H26 118.5 no
C25 C26 H26 118.5 no
N2 C27 C23 121.6(3) no
N2 C27 C28 119.0(2) no
C23 C27 C28 119.4(3) no
N1 C28 C20 121.6(3) no
N1 C28 C27 118.4(3) no
C20 C28 C27 120.0(2) no

loop_
_geom_bond_atom_site_label_1
_geom_bond_atom_site_label_2
_geom_bond_distance
_geom_bond_publ_flag
Cd1 O1 2.381(3) no
Cd1 O2 2.420(2) no
Cd1 O1W 2.252(3) no
Cd1 O4 2.216(3) no
Cd1 N1 2.328(3) no
Cd1 N2 2.340(2) no
Cd1 C1 2.735(3) no
O1W H1W1 0.86(5) no
O1W H1W2 0.86(3) no
O1 C1 1.245(4) no
O2 C1 1.250(4) no
O3 C8 1.190(5) no
O4 C9 1.268(4) no
O5 C9 1.239(4) no
O6 C16 1.191(5) no
N1 C17 1.324(4) no
N1 C28 1.359(3) no
N2 C26 1.333(4) no
N2 C27 1.355(4) no
C1 C2 1.519(4) no
C2 C3 1.380(4) no
C2 C7 1.387(4) no
C3 C4 1.397(5) no
C3 H3 0.9300 no
C4 C5 1.371(5) no
C4 H4 0.9300 no
C5 C6 1.389(5) no
C5 C8 1.483(5) no
C6 C7 1.388(5) no
C6 H6 0.9300 no
C7 H7 0.9300 no
C8 H8 0.9300 no
C9 C10 1.520(5) no
C10 C15 1.381(5) no
C10 C11 1.392(5) no
C11 C12 1.379(5) no
C11 H11 0.9300 no
C12 C13 1.394(5) no
C12 H12 0.9300 no
C13 C14 1.380(5) no
C13 C16 1.457(5) no
C14 C15 1.390(5) no
C14 H14 0.9300 no
C15 H15 0.9300 no
C16 H16 0.9300 no
C17 C18 1.406(6) no
C17 H17 0.9300 no
C18 C19 1.358(6) no
C18 H18 0.9300 no
C19 C20 1.395(5) no
C19 H19 0.9300 no
C20 C28 1.412(4) no
C20 C21 1.430(4) no
C21 C22 1.352(6) no
C21 H21 0.9300 no
C22 C23 1.414(5) no
C22 H22 0.9300 no
C23 C24 1.405(5) no
C23 C27 1.422(4) no
C24 C25 1.360(6) no
C24 H24 0.9300 no
C25 C26 1.386(5) no
C25 H25 0.9300 no
C26 H26 0.9300 no
C27 C28 1.434(4) no

loop_
_geom_hbond_atom_site_label_D
_geom_hbond_atom_site_label_H
_geom_hbond_atom_site_label_A
_geom_hbond_site_symmetry_A
_geom_hbond_distance_DH
_geom_hbond_distance_HA
_geom_hbond_distance_DA
_geom_hbond_angle_DHA
_geom_hbond_publ_flag
O1W H1W1 O2 1_655 0.86(5) 1.89(5) 2.735(4) 168(5) yes
O1W H1W2 O5 . 0.86(5) 1.88(3) 2.590(4) 140(5) yes

loop_
_geom_torsion_atom_site_label_1
_geom_torsion_atom_site_label_2
_geom_torsion_atom_site_label_3
_geom_torsion_atom_site_label_4
_geom_torsion
_geom_torsion_publ_flag
O4 Cd1 O1 C1 70.3(2) no
O1W Cd1 O1 C1 155.2(2) no
N1 Cd1 O1 C1 -40.9(2) no
N2 Cd1 O1 C1 -116.7(2) no
O2 Cd1 O1 C1 -3.40(18) no
O4 Cd1 O2 C1 -111.9(2) no
O1W Cd1 O2 C1 -32.9(3) no
N1 Cd1 O2 C1 156.09(19) no
N2 Cd1 O2 C1 89.3(2) no
O1 Cd1 O2 C1 3.38(18) no
O1W Cd1 O4 C9 -15.6(3) no
N1 Cd1 O4 C9 -148.6(3) no
N2 Cd1 O4 C9 -91.0(4) no
O1 Cd1 O4 C9 75.9(3) no
O2 Cd1 O4 C9 127.0(3) no
C1 Cd1 O4 C9 101.5(3) no
O4 Cd1 N1 C17 -29.0(3) no
O1W Cd1 N1 C17 -112.7(3) no
N2 Cd1 N1 C17 179.0(3) no
O1 Cd1 N1 C17 89.5(3) no
O2 Cd1 N1 C17 59.8(3) no
C1 Cd1 N1 C17 71.1(3) no
O4 Cd1 N1 C28 158.7(2) no
O1W Cd1 N1 C28 75.0(2) no
N2 Cd1 N1 C28 6.61(19) no
O1 Cd1 N1 C28 -82.9(2) no
O2 Cd1 N1 C28 -112.6(2) no
C1 Cd1 N1 C28 -101.3(2) no
O4 Cd1 N2 C26 115.0(3) no
O1W Cd1 N2 C26 40.4(3) no
N1 Cd1 N2 C26 177.5(3) no
O1 Cd1 N2 C26 -52.4(3) no
O2 Cd1 N2 C26 -108.1(3) no
C1 Cd1 N2 C26 -78.5(3) no
O4 Cd1 N2 C27 -67.5(3) no
O1W Cd1 N2 C27 -142.1(2) no
N1 Cd1 N2 C27 -4.96(19) no
O1 Cd1 N2 C27 125.07(19) no
O2 Cd1 N2 C27 69.4(2) no
C1 Cd1 N2 C27 99.0(2) no
Cd1 O1 C1 O2 6.3(3) no
Cd1 O1 C1 C2 -172.9(2) no
Cd1 O2 C1 O1 -6.2(3) no
Cd1 O2 C1 C2 173.0(2) no
O4 Cd1 C1 O1 -116.14(19) no
O1W Cd1 C1 O1 -28.2(2) no
N1 Cd1 C1 O1 148.7(2) no
N2 Cd1 C1 O1 71.0(2) no
O2 Cd1 C1 O1 174.0(3) no
O4 Cd1 C1 O2 69.9(2) no
O1W Cd1 C1 O2 157.79(18) no
N1 Cd1 C1 O2 -25.3(2) no
N2 Cd1 C1 O2 -103.0(2) no
O1 Cd1 C1 O2 -174.0(3) no
O1 C1 C2 C3 23.3(4) no
O2 C1 C2 C3 -155.9(3) no
O1 C1 C2 C7 -157.6(3) no
O2 C1 C2 C7 23.2(4) no
C7 C2 C3 C4 0.4(5) no
C1 C2 C3 C4 179.5(3) no
C2 C3 C4 C5 1.2(5) no
C3 C4 C5 C6 -1.1(5) no
C3 C4 C5 C8 -179.8(3) no
C4 C5 C6 C7 -0.7(5) no
C8 C5 C6 C7 178.1(3) no
C3 C2 C7 C6 -2.1(4) no
C1 C2 C7 C6 178.7(3) no
C5 C6 C7 C2 2.3(5) no
C4 C5 C8 O3 5.8(7) no
C6 C5 C8 O3 -173.0(5) no
Cd1 O4 C9 O5 14.3(6) no
Cd1 O4 C9 C10 -165.0(2) no
O5 C9 C10 C15 169.9(3) no
O4 C9 C10 C15 -10.7(5) no
O5 C9 C10 C11 -11.1(5) no
O4 C9 C10 C11 168.2(3) no
C15 C10 C11 C12 -0.4(5) no
C9 C10 C11 C12 -179.4(3) no
C10 C11 C12 C13 -0.4(5) no
C11 C12 C13 C14 0.5(5) no
C11 C12 C13 C16 178.4(4) no
C12 C13 C14 C15 0.4(5) no
C16 C13 C14 C15 -177.6(4) no
C11 C10 C15 C14 1.3(5) no
C9 C10 C15 C14 -179.8(3) no
C13 C14 C15 C10 -1.3(5) no
C14 C13 C16 O6 -179.9(5) no
C12 C13 C16 O6 2.2(7) no
C28 N1 C17 C18 0.2(5) no
Cd1 N1 C17 C18 -171.9(3) no
N1 C17 C18 C19 -1.0(6) no
C17 C18 C19 C20 0.4(6) no
C18 C19 C20 C28 0.8(5) no
C18 C19 C20 C21 -179.0(4) no
C19 C20 C21 C22 178.5(4) no
C28 C20 C21 C22 -1.3(6) no
C20 C21 C22 C23 1.3(6) no
C21 C22 C23 C24 179.8(4) no
C21 C22 C23 C27 0.1(5) no
C22 C23 C24 C25 -178.6(3) no
C27 C23 C24 C25 1.1(5) no
C23 C24 C25 C26 -0.5(5) no
C27 N2 C26 C25 -0.2(5) no
Cd1 N2 C26 C25 177.2(3) no
C24 C25 C26 N2 0.0(6) no
C26 N2 C27 C23 0.8(4) no
Cd1 N2 C27 C23 -176.9(2) no
C26 N2 C27 C28 -179.3(3) no
Cd1 N2 C27 C28 3.0(3) no
C24 C23 C27 N2 -1.2(4) no
C22 C23 C27 N2 178.5(3) no
C24 C23 C27 C28 178.9(3) no
C22 C23 C27 C28 -1.4(4) no
C17 N1 C28 C20 1.1(4) no
Cd1 N1 C28 C20 174.1(2) no
C17 N1 C28 C27 179.4(3) no
Cd1 N1 C28 C27 -7.7(3) no
C19 C20 C28 N1 -1.6(4) no
C21 C20 C28 N1 178.2(3) no
C19 C20 C28 C27 -179.9(3) no
C21 C20 C28 C27 0.0(4) no
N2 C27 C28 N1 3.2(4) no
C23 C27 C28 N1 -176.9(3) no
N2 C27 C28 C20 -178.5(3) no
C23 C27 C28 C20 1.4(4) no
